data_4305175
loop_
_publ_author_name
'Shengliang Zhao'
'Shamindri M. Arachchige'
'Carla Slebodnick'
'Karen J. Brewer'

_publ_contact_author_address
;Department of Chemistry (0212)
Virginia Polytechnic Institute and State University
Blacksburg, VA 24061
;
_publ_contact_author_email kbrewer@vt.edu
_publ_contact_author_fax 540-231-3255
_publ_contact_author_name 'Brewer, Karen J.'
_publ_contact_author_phone 540-231-6579
_publ_section_title
;
Synthesis and Study of the Spectroscopic and Redox Properties of
RuII,PtII Mixed-Metal Complexes Bridged by
2,3,5,6-Tetrakis(2-pyridyl)pyrazine
;
_journal_name_full 'Inorganic Chemistry'
_journal_page_first 6144
_journal_page_last 6152
_journal_paper_doi 10.1021/ic7023296
_journal_volume 47
_journal_year 2008
_chemical_formula_moiety 'C39 H27 Cl N9 Pt Ru, C7 H8, 3(F6 P)'
_chemical_formula_sum 'C46 H35 Cl F18 N9 P3 Pt Ru'
_chemical_formula_weight 1480.35
_chemical_name_systematic
; 
 ? 
;
_space_group_IT_number 15
_symmetry_cell_setting monoclinic
_symmetry_space_group_name_Hall '-C 2yc'
_symmetry_space_group_name_H-M 'C 1 2/c 1'
_atom_sites_solution_hydrogens geom
_atom_sites_solution_primary direct
_atom_sites_solution_secondary difmap
_audit_creation_method SHELXL-97
_cell_angle_alpha 90.00
_cell_angle_beta 94.364(2)
_cell_angle_gamma 90.00
_cell_formula_units_Z 8
_cell_length_a 16.4811(3)
_cell_length_b 31.2657(7)
_cell_length_c 19.9039(3)
_cell_measurement_reflns_used 15228
_cell_measurement_temperature 100(2)
_cell_measurement_theta_max 30.19
_cell_measurement_theta_min 3.92
_cell_volume 10226.6(3)
_computing_cell_refinement 'CrysAlisPro (Oxford Diffraction, 2007)'
_computing_data_collection 'CrysAlisPro (Oxford Diffraction, 2007)'
_computing_data_reduction 'CrysAlisPro (Oxford Diffraction, 2007)'
_computing_molecular_graphics 'Bruker SHELXTL'
_computing_publication_material 'Bruker SHELXTL'
_computing_structure_refinement 'SHELXL-97 (Sheldrick, 1997)'
_computing_structure_solution 'SHELXS-97 (Sheldrick, 1990)'
_diffrn_ambient_temperature 100(2)
_diffrn_detector CCD
_diffrn_detector_type 'Oxford Diffraction Sapphire 3 CCD'
_diffrn_measured_fraction_theta_full 0.994
_diffrn_measured_fraction_theta_max 0.994
_diffrn_measurement_device '\k-geometry diffractometer'
_diffrn_measurement_device_type 'Oxford Diffraction Gemini'
_diffrn_measurement_method 'phi and omega scans'
_diffrn_radiation_monochromator graphite
_diffrn_radiation_probe x-ray
_diffrn_radiation_type MoK\a
_diffrn_radiation_wavelength 0.71073
_diffrn_reflns_av_R_equivalents 0.0370
_diffrn_reflns_av_sigmaI/netI 0.0444
_diffrn_reflns_limit_h_max 16
_diffrn_reflns_limit_h_min -19
_diffrn_reflns_limit_k_max 34
_diffrn_reflns_limit_k_min -37
_diffrn_reflns_limit_l_max 23
_diffrn_reflns_limit_l_min -19
_diffrn_reflns_number 32695
_diffrn_reflns_theta_full 25.17
_diffrn_reflns_theta_max 25.17
_diffrn_reflns_theta_min 3.66
_diffrn_source 'fine-focus sealed tube'
_diffrn_source_current 40
_diffrn_source_voltage 50
_diffrn_standards_decay_% <2%
_diffrn_standards_interval_count 50
_diffrn_standards_number 2
_exptl_absorpt_coefficient_mu 3.286
_exptl_absorpt_correction_T_max 0.766
_exptl_absorpt_correction_T_min 0.541
_exptl_absorpt_correction_type gaussian
_exptl_absorpt_process_details 'CrysAlisPro (Oxford Diffraction, 2007)'
_exptl_crystal_colour black
_exptl_crystal_density_diffrn 1.923
_exptl_crystal_density_method 'not measured'
_exptl_crystal_description parallelepiped
_exptl_crystal_F_000 5760
_exptl_crystal_size_max 0.25
_exptl_crystal_size_mid 0.15
_exptl_crystal_size_min 0.09
_refine_diff_density_max 2.273
_refine_diff_density_min -1.610
_refine_diff_density_rms 0.167
_refine_ls_extinction_method none
_refine_ls_goodness_of_fit_ref 1.083
_refine_ls_hydrogen_treatment constr
_refine_ls_matrix_type full
_refine_ls_number_parameters 672
_refine_ls_number_reflns 9140
_refine_ls_number_restraints 0
_refine_ls_restrained_S_all 1.083
_refine_ls_R_factor_all 0.0596
_refine_ls_R_factor_gt 0.0432
_refine_ls_shift/su_max 0.001
_refine_ls_shift/su_mean 0.000
_refine_ls_structure_factor_coef Fsqd
_refine_ls_weighting_details 'calc w=1/[\s^2^(Fo^2^)+(0.0891P)^2^+0.0000P] where P=(Fo^2^+2Fc^2^)/3'
_refine_ls_weighting_scheme calc
_refine_ls_wR_factor_gt 0.1282
_refine_ls_wR_factor_ref 0.1384
_reflns_number_gt 6897
_reflns_number_total 9140
_reflns_threshold_expression >2sigma(I)
_cod_data_source_file ic7023296-file001_2.cif
_cod_data_source_block cs1109
_cod_depositor_comments
;
The following automatic conversions were performed:
'_symmetry_cell_setting' value 'Monoclinic' changed to 'monoclinic'
according to '/home/saulius/struct/CIF-dictionaries/cif_core.dic'
dictionary named 'cif_core.dic' version 2.4.1 from
2010-06-29.

'_exptl_absorpt_correction_type' value 'Gaussian' changed to
'gaussian' according to
'/home/saulius/struct/CIF-dictionaries/cif_core.dic' dictionary named
'cif_core.dic' version 2.4.1 from 2010-06-29.

Automatic conversion script
Id: cif_fix_enum 1527 2010-12-29 10:47:43Z saulius 
;
_cod_original_sg_symbol_H-M 'C 2/c'
_cod_database_code 4305175

loop_
_symmetry_equiv_pos_as_xyz
'x, y, z'
'-x, y, -z+1/2'
'x+1/2, y+1/2, z'
'-x+1/2, y+1/2, -z+1/2'
'-x, -y, -z'
'x, -y, z-1/2'
'-x+1/2, -y+1/2, -z'
'x+1/2, -y+1/2, z-1/2'

loop_
_atom_site_label
_atom_site_type_symbol
_atom_site_fract_x
_atom_site_fract_y
_atom_site_fract_z
_atom_site_U_iso_or_equiv
_atom_site_adp_type
_atom_site_occupancy
_atom_site_symmetry_multiplicity
_atom_site_calc_flag
_atom_site_refinement_flags
_atom_site_disorder_assembly
_atom_site_disorder_group
Pt1 Pt 0.510415(17) 0.008299(9) 0.582629(13) 0.02322(11) Uani 1 1 d . . .
Ru2 Ru 0.50628(3) 0.212766(17) 0.51464(3) 0.02049(15) Uani 1 1 d . . .
Cl1 Cl 0.50911(13) -0.06402(6) 0.60289(10) 0.0379(5) Uani 1 1 d . . .
N1 N 0.4616(3) 0.20894(19) 0.4150(3) 0.0233(13) Uani 1 1 d . . .
N2 N 0.4988(3) 0.27423(18) 0.4892(3) 0.0231(13) Uani 1 1 d . . .
N3 N 0.5493(3) 0.24195(19) 0.6045(3) 0.0254(13) Uani 1 1 d . . .
N4 N 0.6201(3) 0.19623(18) 0.4861(3) 0.0226(12) Uani 1 1 d . . .
N5 N 0.5095(3) 0.15215(18) 0.5381(2) 0.0199(12) Uani 1 1 d . . .
N6 N 0.3936(3) 0.20647(18) 0.5507(3) 0.0204(12) Uani 1 1 d . . .
N7 N 0.6313(4) 0.01732(18) 0.5828(3) 0.0245(13) Uani 1 1 d . . .
N8 N 0.5107(3) 0.06956(18) 0.5652(3) 0.0202(12) Uani 1 1 d . . .
N9 N 0.3904(4) 0.01842(19) 0.5784(3) 0.0277(14) Uani 1 1 d . . .
C1 C 0.4434(4) 0.1733(2) 0.3801(3) 0.0273(16) Uani 1 1 d . . .
H1 H 0.4491 0.1464 0.4020 0.033 Uiso 1 1 calc R . .
C2 C 0.4163(4) 0.1748(3) 0.3122(4) 0.0323(18) Uani 1 1 d . . .
H2 H 0.4037 0.1491 0.2881 0.039 Uiso 1 1 calc R . .
C3 C 0.4079(5) 0.2133(3) 0.2809(4) 0.0346(18) Uani 1 1 d . . .
H3 H 0.3897 0.2147 0.2346 0.042 Uiso 1 1 calc R . .
C4 C 0.4257(4) 0.2499(2) 0.3162(4) 0.0293(17) Uani 1 1 d . . .
H4 H 0.4203 0.2768 0.2943 0.035 Uiso 1 1 calc R . .
C5 C 0.4516(4) 0.2479(2) 0.3835(3) 0.0248(15) Uani 1 1 d . . .
C6 C 0.4713(4) 0.2852(2) 0.4270(3) 0.0243(16) Uani 1 1 d . . .
C7 C 0.4626(5) 0.3279(2) 0.4086(4) 0.0298(17) Uani 1 1 d . . .
H7 H 0.4423 0.3357 0.3643 0.036 Uiso 1 1 calc R . .
C8 C 0.4839(5) 0.3586(2) 0.4560(4) 0.038(2) Uani 1 1 d . . .
H8 H 0.4799 0.3879 0.4437 0.046 Uiso 1 1 calc R . .
C9 C 0.5110(5) 0.3478(3) 0.5212(4) 0.0348(18) Uani 1 1 d . . .
H9 H 0.5236 0.3693 0.5541 0.042 Uiso 1 1 calc R . .
C10 C 0.5195(4) 0.3041(2) 0.5377(4) 0.0268(16) Uani 1 1 d . . .
C11 C 0.5469(4) 0.2853(2) 0.6029(3) 0.0252(15) Uani 1 1 d . . .
C12 C 0.5700(5) 0.3097(3) 0.6585(4) 0.0359(19) Uani 1 1 d . . .
H12 H 0.5670 0.3400 0.6565 0.043 Uiso 1 1 calc R . .
C13 C 0.5978(5) 0.2889(3) 0.7182(4) 0.044(2) Uani 1 1 d . . .
H13 H 0.6145 0.3049 0.7573 0.052 Uiso 1 1 calc R . .
C14 C 0.6007(5) 0.2447(3) 0.7192(4) 0.038(2) Uani 1 1 d . . .
H14 H 0.6190 0.2300 0.7593 0.046 Uiso 1 1 calc R . .
C15 C 0.5770(4) 0.2222(3) 0.6618(4) 0.0306(17) Uani 1 1 d . . .
H15 H 0.5801 0.1918 0.6626 0.037 Uiso 1 1 calc R . .
C16 C 0.6675(4) 0.2207(2) 0.4508(3) 0.0273(16) Uani 1 1 d . . .
H16 H 0.6555 0.2504 0.4469 0.033 Uiso 1 1 calc R . .
C17 C 0.7332(5) 0.2049(3) 0.4197(4) 0.0373(19) Uani 1 1 d . . .
H17 H 0.7664 0.2234 0.3956 0.045 Uiso 1 1 calc R . .
C18 C 0.7496(5) 0.1616(3) 0.4244(4) 0.0357(19) Uani 1 1 d . . .
H18 H 0.7932 0.1495 0.4023 0.043 Uiso 1 1 calc R . .
C19 C 0.7011(4) 0.1363(2) 0.4623(4) 0.0273(16) Uani 1 1 d . . .
H19 H 0.7113 0.1064 0.4658 0.033 Uiso 1 1 calc R . .
C20 C 0.6384(4) 0.1541(2) 0.4947(3) 0.0207(14) Uani 1 1 d . . .
C21 C 0.5791(4) 0.1293(2) 0.5309(3) 0.0206(14) Uani 1 1 d . . .
C22 C 0.5828(4) 0.0874(2) 0.5552(3) 0.0211(14) Uani 1 1 d . . .
C23 C 0.6518(4) 0.0587(2) 0.5719(3) 0.0219(15) Uani 1 1 d . . .
C24 C 0.7322(4) 0.0717(2) 0.5823(3) 0.0275(16) Uani 1 1 d . . .
H24 H 0.7460 0.1010 0.5774 0.033 Uiso 1 1 calc R . .
C25 C 0.7924(5) 0.0419(2) 0.5998(4) 0.0326(18) Uani 1 1 d . . .
H25 H 0.8478 0.0504 0.6061 0.039 Uiso 1 1 calc R . .
C26 C 0.7711(5) 0.0002(3) 0.6077(4) 0.0348(19) Uani 1 1 d . . .
H26 H 0.8117 -0.0208 0.6184 0.042 Uiso 1 1 calc R . .
C27 C 0.6887(5) -0.0115(2) 0.6001(4) 0.0304(17) Uani 1 1 d . . .
H27 H 0.6736 -0.0404 0.6074 0.037 Uiso 1 1 calc R . .
C28 C 0.3413(4) 0.2376(2) 0.5628(3) 0.0257(15) Uani 1 1 d . . .
H28 H 0.3501 0.2654 0.5454 0.031 Uiso 1 1 calc R . .
C29 C 0.2751(5) 0.2308(3) 0.5997(4) 0.0326(17) Uani 1 1 d . . .
H29 H 0.2385 0.2535 0.6071 0.039 Uiso 1 1 calc R . .
C30 C 0.2625(4) 0.1910(2) 0.6257(4) 0.0301(17) Uani 1 1 d . . .
H30 H 0.2182 0.1862 0.6526 0.036 Uiso 1 1 calc R . .
C31 C 0.3134(4) 0.1584(2) 0.6130(3) 0.0241(15) Uani 1 1 d . . .
H31 H 0.3052 0.1308 0.6312 0.029 Uiso 1 1 calc R . .
C32 C 0.3782(4) 0.1658(2) 0.5729(3) 0.0229(15) Uani 1 1 d . . .
C33 C 0.4396(4) 0.1341(2) 0.5583(3) 0.0217(14) Uani 1 1 d . . .
C34 C 0.4387(4) 0.0894(2) 0.5624(3) 0.0199(14) Uani 1 1 d . . .
C35 C 0.3688(4) 0.0603(2) 0.5628(3) 0.0244(15) Uani 1 1 d . . .
C36 C 0.2887(4) 0.0704(2) 0.5453(3) 0.0276(16) Uani 1 1 d . . .
H36 H 0.2745 0.0989 0.5323 0.033 Uiso 1 1 calc R . .
C37 C 0.2285(5) 0.0394(3) 0.5465(4) 0.0330(18) Uani 1 1 d . . .
H37 H 0.1733 0.0458 0.5329 0.040 Uiso 1 1 calc R . .
C38 C 0.2509(5) -0.0009(3) 0.5680(4) 0.036(2) Uani 1 1 d . . .
H38 H 0.2103 -0.0218 0.5737 0.044 Uiso 1 1 calc R . .
C39 C 0.3302(5) -0.0111(2) 0.5811(4) 0.0312(18) Uani 1 1 d . . .
H39 H 0.3443 -0.0398 0.5926 0.037 Uiso 1 1 calc R . .
P1 P 0.81556(12) 0.17589(6) 0.67479(9) 0.0301(4) Uani 1 1 d . . .
F1 F 0.8918(3) 0.20579(17) 0.6647(2) 0.0492(13) Uani 1 1 d . . .
F2 F 0.8570(4) 0.16130(15) 0.7465(2) 0.0546(14) Uani 1 1 d . . .
F3 F 0.7753(3) 0.21517(15) 0.7112(3) 0.0470(12) Uani 1 1 d . . .
F4 F 0.7392(3) 0.14674(16) 0.6871(3) 0.0581(15) Uani 1 1 d . . .
F5 F 0.8580(3) 0.13656(16) 0.6407(3) 0.0538(14) Uani 1 1 d . . .
F6 F 0.7725(4) 0.19079(18) 0.6047(3) 0.0672(17) Uani 1 1 d . . .
P2 P 0.20143(12) 0.13866(6) 0.38727(10) 0.0307(4) Uani 1 1 d . . .
F7 F 0.2321(4) 0.16773(18) 0.4477(3) 0.0720(18) Uani 1 1 d . . .
F8 F 0.1606(3) 0.1066(2) 0.4359(3) 0.0721(18) Uani 1 1 d . . .
F9 F 0.2845(3) 0.11211(15) 0.3966(3) 0.0551(14) Uani 1 1 d . . .
F10 F 0.1193(3) 0.16606(15) 0.3781(2) 0.0421(12) Uani 1 1 d . . .
F11 F 0.1703(5) 0.1099(2) 0.3264(4) 0.096(2) Uani 1 1 d . . .
F12 F 0.2394(3) 0.16994(19) 0.3359(3) 0.0656(17) Uani 1 1 d . . .
P3 P 0.5000 0.11677(11) 0.7500 0.0456(8) Uani 1 2 d S . .
F13 F 0.4470(3) 0.15301(19) 0.7117(2) 0.0545(14) Uani 1 1 d . . .
F14 F 0.4469(5) 0.0811(2) 0.7106(3) 0.099(3) Uani 1 1 d . . .
F15 F 0.4403(3) 0.11687(18) 0.8095(2) 0.0548(14) Uani 1 1 d . . .
P4 P 1.0000 0.0000 0.5000 0.131(3) Uani 1 2 d S . .
F16 F 0.9668(5) -0.0277(3) 0.4351(6) 0.137(4) Uani 1 1 d . . .
F17 F 1.0598(5) 0.0248(4) 0.4601(6) 0.145(4) Uani 1 1 d . . .
F18 F 0.9328(5) 0.0333(3) 0.4841(6) 0.153(4) Uani 1 1 d . . .
C40 C 0.2844(9) -0.0292(4) 0.7320(7) 0.191(10) Uiso 1 1 d G . .
H40B H 0.3140 -0.0553 0.7338 0.229 Uiso 0.26(2) 1 calc PR A 2
C41 C 0.2001(9) -0.0297(4) 0.7218(6) 0.113(5) Uiso 1 1 d G A .
H41 H 0.1720 -0.0562 0.7167 0.135 Uiso 1 1 calc R . .
C42 C 0.1568(7) 0.0085(5) 0.7192(7) 0.250(16) Uiso 1 1 d G A .
H42 H 0.0991 0.0081 0.7122 0.300 Uiso 1 1 calc R . .
C43 C 0.1979(9) 0.0472(4) 0.7267(6) 0.122(6) Uiso 1 1 d G A .
H43A H 0.1684 0.0733 0.7249 0.147 Uiso 0.74(2) 1 calc PR A 1
C44 C 0.2823(9) 0.0477(4) 0.7369(6) 0.148(7) Uiso 1 1 d G A .
H44 H 0.3104 0.0742 0.7420 0.178 Uiso 1 1 calc R . .
C45 C 0.3255(7) 0.0095(5) 0.7395(8) 0.142(7) Uiso 1 1 d G A .
H45 H 0.3832 0.0099 0.7465 0.170 Uiso 1 1 calc R . .
C46A C 0.3242(13) -0.0681(6) 0.7338(10) 0.106(7) Uiso 0.74(2) 1 d P A 1
H46A H 0.3119 -0.0838 0.7745 0.158 Uiso 0.74(2) 1 calc PR A 1
H46B H 0.3831 -0.0633 0.7345 0.158 Uiso 0.74(2) 1 calc PR A 1
H46C H 0.3060 -0.0848 0.6939 0.158 Uiso 0.74(2) 1 calc PR A 1
C46B C 0.149(2) 0.0738(11) 0.7069(16) 0.043(10) Uiso 0.26(2) 1 d P A 2
H46D H 0.1564 0.0998 0.7342 0.064 Uiso 0.26(2) 1 calc PR A 2
H46E H 0.0935 0.0627 0.7108 0.064 Uiso 0.26(2) 1 calc PR A 2
H46F H 0.1558 0.0806 0.6597 0.064 Uiso 0.26(2) 1 calc PR A 2

loop_
_atom_site_aniso_label
_atom_site_aniso_U_11
_atom_site_aniso_U_22
_atom_site_aniso_U_33
_atom_site_aniso_U_23
_atom_site_aniso_U_13
_atom_site_aniso_U_12
Pt1 0.02903(18) 0.01922(17) 0.02082(17) 0.00033(11) -0.00188(11) -0.00099(11)
Ru2 0.0177(3) 0.0209(3) 0.0227(3) 0.0026(2) 0.0006(2) 0.0003(2)
Cl1 0.0516(13) 0.0228(10) 0.0385(10) 0.0030(8) -0.0026(9) -0.0009(9)
N1 0.020(3) 0.027(3) 0.023(3) 0.006(2) 0.004(2) 0.001(3)
N2 0.022(3) 0.019(3) 0.029(3) -0.005(2) 0.007(2) -0.004(2)
N3 0.022(3) 0.029(3) 0.026(3) -0.004(3) 0.003(2) -0.003(3)
N4 0.018(3) 0.027(3) 0.023(3) -0.003(2) 0.002(2) 0.000(2)
N5 0.019(3) 0.025(3) 0.015(3) 0.001(2) -0.002(2) 0.000(2)
N6 0.014(3) 0.024(3) 0.023(3) 0.000(2) -0.001(2) 0.000(2)
N7 0.031(3) 0.019(3) 0.024(3) -0.008(2) 0.000(3) 0.003(3)
N8 0.024(3) 0.024(3) 0.012(3) -0.002(2) -0.005(2) -0.002(2)
N9 0.034(4) 0.024(3) 0.024(3) 0.000(2) 0.001(3) -0.007(3)
C1 0.029(4) 0.023(4) 0.030(4) -0.002(3) 0.002(3) -0.002(3)
C2 0.026(4) 0.044(5) 0.026(4) -0.001(3) 0.001(3) -0.003(4)
C3 0.031(4) 0.050(5) 0.023(4) 0.004(4) -0.003(3) 0.002(4)
C4 0.019(4) 0.035(4) 0.034(4) 0.016(3) 0.004(3) 0.007(3)
C5 0.020(4) 0.027(4) 0.027(4) 0.004(3) 0.001(3) 0.002(3)
C6 0.019(4) 0.023(4) 0.032(4) 0.008(3) 0.007(3) 0.004(3)
C7 0.031(4) 0.025(4) 0.034(4) 0.010(3) 0.003(3) 0.005(3)
C8 0.045(5) 0.020(4) 0.051(5) 0.011(4) 0.017(4) 0.001(4)
C9 0.031(4) 0.031(4) 0.043(5) -0.011(4) 0.016(4) -0.004(3)
C10 0.017(4) 0.024(4) 0.040(4) 0.001(3) 0.009(3) -0.003(3)
C11 0.020(4) 0.027(4) 0.029(4) -0.005(3) 0.003(3) -0.002(3)
C12 0.026(4) 0.042(5) 0.040(5) -0.005(4) 0.004(3) -0.004(4)
C13 0.026(4) 0.067(6) 0.039(5) -0.023(4) 0.005(4) -0.007(4)
C14 0.031(4) 0.055(6) 0.028(4) 0.002(4) -0.002(3) 0.012(4)
C15 0.012(4) 0.045(5) 0.034(4) -0.002(4) -0.003(3) 0.001(3)
C16 0.026(4) 0.024(4) 0.031(4) 0.002(3) 0.001(3) -0.005(3)
C17 0.026(4) 0.039(5) 0.048(5) 0.008(4) 0.008(4) -0.009(4)
C18 0.024(4) 0.042(5) 0.042(5) -0.002(4) 0.010(3) -0.001(4)
C19 0.018(4) 0.026(4) 0.037(4) -0.001(3) -0.002(3) -0.001(3)
C20 0.019(4) 0.025(4) 0.018(3) 0.004(3) -0.003(3) 0.001(3)
C21 0.015(3) 0.027(4) 0.019(3) -0.002(3) 0.001(3) 0.001(3)
C22 0.022(4) 0.023(4) 0.018(3) -0.001(3) -0.002(3) -0.003(3)
C23 0.026(4) 0.020(4) 0.019(3) -0.004(3) 0.001(3) 0.005(3)
C24 0.030(4) 0.027(4) 0.024(4) -0.004(3) -0.005(3) 0.005(3)
C25 0.025(4) 0.031(4) 0.041(4) -0.006(3) -0.008(3) 0.005(3)
C26 0.038(5) 0.034(5) 0.031(4) -0.005(3) -0.005(3) 0.012(4)
C27 0.032(4) 0.031(4) 0.028(4) -0.004(3) -0.001(3) 0.007(3)
C28 0.024(4) 0.021(4) 0.032(4) 0.000(3) 0.000(3) 0.004(3)
C29 0.030(4) 0.036(4) 0.032(4) -0.005(3) 0.003(3) 0.001(4)
C30 0.022(4) 0.037(4) 0.031(4) -0.003(3) 0.004(3) -0.002(3)
C31 0.019(4) 0.029(4) 0.024(3) 0.001(3) -0.001(3) -0.004(3)
C32 0.013(3) 0.036(4) 0.020(3) 0.001(3) -0.002(3) -0.001(3)
C33 0.018(4) 0.029(4) 0.017(3) 0.000(3) -0.003(3) 0.001(3)
C34 0.022(4) 0.022(3) 0.015(3) 0.005(3) 0.000(3) 0.001(3)
C35 0.030(4) 0.025(4) 0.019(3) 0.001(3) 0.001(3) -0.004(3)
C36 0.024(4) 0.033(4) 0.026(4) -0.001(3) -0.001(3) -0.004(3)
C37 0.031(4) 0.040(5) 0.029(4) -0.006(3) 0.002(3) -0.007(4)
C38 0.038(5) 0.034(5) 0.037(5) -0.001(3) 0.006(4) -0.021(4)
C39 0.030(4) 0.027(4) 0.037(4) -0.002(3) 0.007(3) -0.013(3)
P1 0.0284(11) 0.0307(11) 0.0314(10) -0.0053(8) 0.0030(8) -0.0094(9)
F1 0.042(3) 0.061(3) 0.046(3) -0.020(2) 0.015(2) -0.028(2)
F2 0.088(4) 0.035(3) 0.038(3) 0.001(2) -0.012(3) 0.001(3)
F3 0.034(3) 0.038(3) 0.069(3) -0.016(2) 0.004(2) 0.001(2)
F4 0.048(3) 0.047(3) 0.082(4) -0.018(3) 0.028(3) -0.025(3)
F5 0.042(3) 0.055(3) 0.065(3) -0.037(3) 0.007(2) -0.008(2)
F6 0.087(4) 0.063(4) 0.047(3) 0.002(3) -0.027(3) -0.024(3)
P2 0.0295(11) 0.0245(10) 0.0384(11) 0.0050(8) 0.0032(8) 0.0057(8)
F7 0.083(4) 0.057(4) 0.069(4) -0.023(3) -0.041(3) 0.029(3)
F8 0.045(3) 0.075(4) 0.097(4) 0.048(4) 0.012(3) 0.003(3)
F9 0.042(3) 0.038(3) 0.087(4) 0.015(3) 0.014(3) 0.021(2)
F10 0.031(3) 0.056(3) 0.039(3) 0.013(2) 0.005(2) 0.015(2)
F11 0.101(6) 0.075(5) 0.107(5) -0.042(4) -0.025(4) 0.003(4)
F12 0.039(3) 0.080(4) 0.080(4) 0.048(3) 0.018(3) 0.018(3)
P3 0.059(2) 0.054(2) 0.0228(15) 0.000 -0.0016(14) 0.000
F13 0.042(3) 0.089(4) 0.031(2) 0.013(3) -0.007(2) 0.004(3)
F14 0.158(7) 0.100(5) 0.045(3) -0.028(3) 0.038(4) -0.073(5)
F15 0.067(4) 0.073(4) 0.024(2) 0.000(2) 0.002(2) -0.005(3)
P4 0.033(3) 0.103(4) 0.259(9) -0.082(5) 0.026(4) -0.023(3)
F16 0.085(6) 0.149(9) 0.180(9) -0.077(7) 0.024(6) -0.033(6)
F17 0.056(5) 0.184(10) 0.194(10) 0.013(8) -0.002(6) -0.056(6)
F18 0.051(5) 0.140(8) 0.267(13) -0.073(9) 0.007(6) -0.004(5)

loop_
_atom_type_symbol
_atom_type_description
_atom_type_scat_dispersion_real
_atom_type_scat_dispersion_imag
_atom_type_scat_source
C C 0.0033 0.0016 'International Tables Vol C Tables 4.2.6.8 and 6.1.1.4'
H H 0.0000 0.0000 'International Tables Vol C Tables 4.2.6.8 and 6.1.1.4'
N N 0.0061 0.0033 'International Tables Vol C Tables 4.2.6.8 and 6.1.1.4'
F F 0.0171 0.0103 'International Tables Vol C Tables 4.2.6.8 and 6.1.1.4'
P P 0.1023 0.0942 'International Tables Vol C Tables 4.2.6.8 and 6.1.1.4'
Cl Cl 0.1484 0.1585 'International Tables Vol C Tables 4.2.6.8 and 6.1.1.4'
Ru Ru -1.2594 0.8363 'International Tables Vol C Tables 4.2.6.8 and 6.1.1.4'
Pt Pt -1.7033 8.3905 'International Tables Vol C Tables 4.2.6.8 and 6.1.1.4'

loop_
_geom_angle_atom_site_label_1
_geom_angle_atom_site_label_2
_geom_angle_atom_site_label_3
_geom_angle
_geom_angle_site_symmetry_1
_geom_angle_site_symmetry_3
_geom_angle_publ_flag
N8 Pt1 N9 81.5(2) . . ?
N8 Pt1 N7 81.2(2) . . ?
N9 Pt1 N7 162.7(2) . . ?
N8 Pt1 Cl1 179.58(17) . . ?
N9 Pt1 Cl1 98.09(18) . . ?
N7 Pt1 Cl1 99.22(17) . . ?
N5 Ru2 N2 177.9(2) . . ?
N5 Ru2 N6 80.3(2) . . ?
N2 Ru2 N6 98.2(2) . . ?
N5 Ru2 N1 100.0(2) . . ?
N2 Ru2 N1 78.5(2) . . ?
N6 Ru2 N1 93.7(2) . . ?
N5 Ru2 N4 79.3(2) . . ?
N2 Ru2 N4 102.2(2) . . ?
N6 Ru2 N4 159.6(2) . . ?
N1 Ru2 N4 89.2(2) . . ?
N5 Ru2 N3 102.6(2) . . ?
N2 Ru2 N3 78.8(2) . . ?
N6 Ru2 N3 90.0(2) . . ?
N1 Ru2 N3 157.3(2) . . ?
N4 Ru2 N3 95.1(2) . . ?
C1 N1 C5 119.2(6) . . ?
C1 N1 Ru2 126.7(5) . . ?
C5 N1 Ru2 114.1(5) . . ?
C6 N2 C10 122.0(6) . . ?
C6 N2 Ru2 119.7(5) . . ?
C10 N2 Ru2 118.2(5) . . ?
C15 N3 C11 119.1(6) . . ?
C15 N3 Ru2 126.7(5) . . ?
C11 N3 Ru2 114.2(5) . . ?
C16 N4 C20 119.4(6) . . ?
C16 N4 Ru2 125.6(5) . . ?
C20 N4 Ru2 113.9(4) . . ?
C21 N5 C33 123.0(6) . . ?
C21 N5 Ru2 119.3(4) . . ?
C33 N5 Ru2 117.6(4) . . ?
C28 N6 C32 118.6(6) . . ?
C28 N6 Ru2 127.4(5) . . ?
C32 N6 Ru2 113.3(4) . . ?
C27 N7 C23 120.4(7) . . ?
C27 N7 Pt1 126.1(5) . . ?
C23 N7 Pt1 113.0(5) . . ?
C34 N8 C22 126.5(6) . . ?
C34 N8 Pt1 116.7(4) . . ?
C22 N8 Pt1 116.7(5) . . ?
C39 N9 C35 118.4(7) . . ?
C39 N9 Pt1 127.9(5) . . ?
C35 N9 Pt1 113.3(5) . . ?
N1 C1 C2 121.4(7) . . ?
C3 C2 C1 119.3(7) . . ?
C2 C3 C4 119.8(7) . . ?
C3 C4 C5 120.3(7) . . ?
C4 C5 N1 120.0(7) . . ?
C4 C5 C6 125.2(7) . . ?
N1 C5 C6 114.8(6) . . ?
N2 C6 C7 120.9(7) . . ?
N2 C6 C5 112.8(6) . . ?
C7 C6 C5 126.3(6) . . ?
C8 C7 C6 118.4(7) . . ?
C7 C8 C9 121.5(7) . . ?
C8 C9 C10 118.3(7) . . ?
N2 C10 C9 118.9(7) . . ?
N2 C10 C11 113.2(6) . . ?
C9 C10 C11 127.8(7) . . ?
N3 C11 C12 122.0(7) . . ?
N3 C11 C10 115.4(6) . . ?
C12 C11 C10 122.6(7) . . ?
C11 C12 C13 118.6(8) . . ?
C14 C13 C12 119.0(8) . . ?
C15 C14 C13 119.5(8) . . ?
N3 C15 C14 121.8(8) . . ?
N4 C16 C17 122.9(7) . . ?
C16 C17 C18 118.5(7) . . ?
C17 C18 C19 118.6(7) . . ?
C20 C19 C18 120.4(7) . . ?
N4 C20 C19 120.0(6) . . ?
N4 C20 C21 114.9(6) . . ?
C19 C20 C21 124.4(6) . . ?
N5 C21 C22 118.0(6) . . ?
N5 C21 C20 111.6(6) . . ?
C22 C21 C20 130.4(6) . . ?
N8 C22 C21 115.1(6) . . ?
N8 C22 C23 113.2(6) . . ?
C21 C22 C23 131.7(6) . . ?
N7 C23 C24 120.1(6) . . ?
N7 C23 C22 114.9(6) . . ?
C24 C23 C22 124.8(6) . . ?
C23 C24 C25 119.9(7) . . ?
C26 C25 C24 119.1(7) . . ?
C25 C26 C27 119.5(7) . . ?
N7 C27 C26 120.9(7) . . ?
N6 C28 C29 122.1(7) . . ?
C30 C29 C28 119.4(7) . . ?
C31 C30 C29 119.9(7) . . ?
C30 C31 C32 119.5(7) . . ?
N6 C32 C31 120.2(6) . . ?
N6 C32 C33 114.5(5) . . ?
C31 C32 C33 124.8(6) . . ?
N5 C33 C34 116.2(6) . . ?
N5 C33 C32 112.8(6) . . ?
C34 C33 C32 130.9(6) . . ?
N8 C34 C33 116.9(6) . . ?
N8 C34 C35 114.0(6) . . ?
C33 C34 C35 129.1(6) . . ?
C36 C35 N9 119.9(6) . . ?
C36 C35 C34 126.4(6) . . ?
N9 C35 C34 113.5(6) . . ?
C35 C36 C37 120.5(7) . . ?
C38 C37 C36 118.0(8) . . ?
C39 C38 C37 120.8(7) . . ?
C38 C39 N9 122.0(7) . . ?
F6 P1 F4 89.9(3) . . ?
F6 P1 F1 91.2(3) . . ?
F4 P1 F1 178.2(3) . . ?
F6 P1 F5 91.9(3) . . ?
F4 P1 F5 90.1(3) . . ?
F1 P1 F5 91.3(3) . . ?
F6 P1 F3 90.0(3) . . ?
F4 P1 F3 90.6(3) . . ?
F1 P1 F3 87.9(3) . . ?
F5 P1 F3 178.0(3) . . ?
F6 P1 F2 178.5(3) . . ?
F4 P1 F2 89.3(3) . . ?
F1 P1 F2 89.5(3) . . ?
F5 P1 F2 89.3(3) . . ?
F3 P1 F2 88.8(3) . . ?
F7 P2 F11 179.5(4) . . ?
F7 P2 F12 91.0(4) . . ?
F11 P2 F12 88.7(4) . . ?
F7 P2 F8 91.4(4) . . ?
F11 P2 F8 88.9(4) . . ?
F12 P2 F8 177.4(4) . . ?
F7 P2 F9 89.3(3) . . ?
F11 P2 F9 91.1(3) . . ?
F12 P2 F9 91.1(3) . . ?
F8 P2 F9 90.0(3) . . ?
F7 P2 F10 89.9(3) . . ?
F11 P2 F10 89.7(3) . . ?
F12 P2 F10 88.2(3) . . ?
F8 P2 F10 90.8(3) . . ?
F9 P2 F10 178.9(3) . . ?
F14 P3 F14 90.7(7) . 2_656 ?
F14 P3 F13 179.0(4) . 2_656 ?
F14 P3 F13 90.1(4) 2_656 2_656 ?
F14 P3 F13 90.1(4) . . ?
F14 P3 F13 179.0(4) 2_656 . ?
F13 P3 F13 89.0(4) 2_656 . ?
F14 P3 F15 89.0(3) . 2_656 ?
F14 P3 F15 91.2(3) 2_656 2_656 ?
F13 P3 F15 90.4(3) 2_656 2_656 ?
F13 P3 F15 89.4(3) . 2_656 ?
F14 P3 F15 91.2(3) . . ?
F14 P3 F15 89.0(3) 2_656 . ?
F13 P3 F15 89.4(3) 2_656 . ?
F13 P3 F15 90.4(3) . . ?
F15 P3 F15 179.8(5) 2_656 . ?
F17 P4 F17 180.0(7) . 5_756 ?
F17 P4 F18 91.8(6) . . ?
F17 P4 F18 88.2(6) 5_756 . ?
F17 P4 F18 88.2(6) . 5_756 ?
F17 P4 F18 91.8(6) 5_756 5_756 ?
F18 P4 F18 180.0(12) . 5_756 ?
F17 P4 F16 92.9(6) . . ?
F17 P4 F16 87.1(6) 5_756 . ?
F18 P4 F16 90.2(6) . . ?
F18 P4 F16 89.8(6) 5_756 . ?
F17 P4 F16 87.1(6) . 5_756 ?
F17 P4 F16 92.9(6) 5_756 5_756 ?
F18 P4 F16 89.8(6) . 5_756 ?
F18 P4 F16 90.2(6) 5_756 5_756 ?
F16 P4 F16 180.0(7) . 5_756 ?
C46A C40 C41 117.5(14) . . ?
C46A C40 C45 122.5(14) . . ?
C41 C40 C45 120.0 . . ?
C40 C41 C42 120.0 . . ?
C41 C42 C43 120.0 . . ?
C46B C43 C42 105(2) . . ?
C46B C43 C44 133(2) . . ?
C42 C43 C44 120.0 . . ?
C45 C44 C43 120.0 . . ?
C44 C45 C40 120.0 . . ?

loop_
_geom_bond_atom_site_label_1
_geom_bond_atom_site_label_2
_geom_bond_distance
_geom_bond_site_symmetry_2
_geom_bond_publ_flag
Pt1 N8 1.947(6) . ?
Pt1 N9 1.999(6) . ?
Pt1 N7 2.012(6) . ?
Pt1 Cl1 2.2971(19) . ?
Ru2 N5 1.951(6) . ?
Ru2 N2 1.989(6) . ?
Ru2 N6 2.050(5) . ?
Ru2 N1 2.066(6) . ?
Ru2 N4 2.066(5) . ?
Ru2 N3 2.084(6) . ?
N1 C1 1.335(9) . ?
N1 C5 1.376(9) . ?
N2 C6 1.331(9) . ?
N2 C10 1.367(9) . ?
N3 C15 1.346(9) . ?
N3 C11 1.356(9) . ?
N4 C16 1.333(9) . ?
N4 C20 1.359(9) . ?
N5 C21 1.368(8) . ?
N5 C33 1.371(8) . ?
N6 C28 1.335(8) . ?
N6 C32 1.376(9) . ?
N7 C27 1.333(10) . ?
N7 C23 1.360(9) . ?
N8 C34 1.337(8) . ?
N8 C22 1.342(8) . ?
N9 C39 1.359(9) . ?
N9 C35 1.386(9) . ?
C1 C2 1.390(10) . ?
C2 C3 1.357(11) . ?
C3 C4 1.362(11) . ?
C4 C5 1.375(10) . ?
C5 C6 1.472(10) . ?
C6 C7 1.390(10) . ?
C7 C8 1.372(11) . ?
C8 C9 1.382(12) . ?
C9 C10 1.411(11) . ?
C10 C11 1.465(10) . ?
C11 C12 1.373(10) . ?
C12 C13 1.401(12) . ?
C13 C14 1.383(12) . ?
C14 C15 1.372(11) . ?
C16 C17 1.379(10) . ?
C17 C18 1.382(11) . ?
C18 C19 1.388(10) . ?
C19 C20 1.378(9) . ?
C20 C21 1.477(9) . ?
C21 C22 1.396(9) . ?
C22 C23 1.465(9) . ?
C23 C24 1.386(10) . ?
C24 C25 1.388(10) . ?
C25 C26 1.363(11) . ?
C26 C27 1.403(12) . ?
C28 C29 1.378(10) . ?
C29 C30 1.370(11) . ?
C30 C31 1.355(10) . ?
C31 C32 1.400(9) . ?
C32 C33 1.462(9) . ?
C33 C34 1.399(9) . ?
C34 C35 1.468(9) . ?
C35 C36 1.376(10) . ?
C36 C37 1.391(10) . ?
C37 C38 1.371(11) . ?
C38 C39 1.351(12) . ?
P1 F6 1.586(5) . ?
P1 F4 1.587(5) . ?
P1 F1 1.591(5) . ?
P1 F5 1.592(5) . ?
P1 F3 1.596(5) . ?
P1 F2 1.602(5) . ?
P2 F7 1.561(5) . ?
P2 F11 1.564(6) . ?
P2 F12 1.579(5) . ?
P2 F8 1.579(5) . ?
P2 F9 1.600(5) . ?
P2 F10 1.601(5) . ?
P3 F14 1.588(6) . ?
P3 F14 1.588(6) 2_656 ?
P3 F13 1.589(6) 2_656 ?
P3 F13 1.589(6) . ?
P3 F15 1.597(5) 2_656 ?
P3 F15 1.597(5) . ?
P4 F17 1.524(9) . ?
P4 F17 1.524(9) 5_756 ?
P4 F18 1.535(10) . ?
P4 F18 1.535(10) 5_756 ?
P4 F16 1.615(9) . ?
P4 F16 1.615(9) 5_756 ?
C40 C46A 1.38(2) . ?
C40 C41 1.3900 . ?
C40 C45 1.3900 . ?
C41 C42 1.3900 . ?
C42 C43 1.3900 . ?
C43 C46B 1.21(3) . ?
C43 C44 1.3900 . ?
C44 C45 1.3900 . ?
